data_4067877
loop_
_publ_author_name
'Kuan, Seah Ling'
'Leong, Weng Kee'
'Webster, Richard D.'
'Goh, Lai Yoong'

_publ_section_title
;
 Mixed-Sandwich Cp*Cr Complexes Containing Poly(methimazolyl)borates (Cp*
 = C5Me5): Syntheses and Structural and Electrochemical Studies
;
_journal_issue 1
_journal_name_full Organometallics
_journal_page_first 273
_journal_paper_doi 10.1021/om2008666
_journal_volume 31
_journal_year 2012
_chemical_formula_sum 'C26 H43 B Cr F6 N6 O P S2'
_chemical_formula_weight 727.56
_chemical_name_systematic
; 
 ? 
;
_space_group_IT_number 14
_symmetry_cell_setting monoclinic
_symmetry_space_group_name_Hall '-P 2ybc'
_symmetry_space_group_name_H-M 'P 1 21/c 1'
_atom_sites_solution_hydrogens geom
_atom_sites_solution_primary direct
_atom_sites_solution_secondary difmap
_audit_creation_method SHELXL-97
_cell_angle_alpha 90.00
_cell_angle_beta 111.7480(10)
_cell_angle_gamma 90.00
_cell_formula_units_Z 4
_cell_length_a 16.7803(8)
_cell_length_b 15.3114(7)
_cell_length_c 14.9394(7)
_cell_measurement_reflns_used 5389
_cell_measurement_temperature 223(2)
_cell_measurement_theta_max 26.65
_cell_measurement_theta_min 2.61
_cell_volume 3565.2(3)
_computing_cell_refinement 'Bruker SMART'
_computing_data_collection 'Bruker SMART'
_computing_data_reduction 'Bruker SAINT'
_computing_molecular_graphics 'Bruker SHELXTL'
_computing_publication_material 'Bruker SHELXTL'
_computing_structure_refinement 'SHELXL-97 (Sheldrick, 1997)'
_computing_structure_solution 'SHELXS-97 (Sheldrick, 1990)'
_diffrn_ambient_temperature 223(2)
_diffrn_measured_fraction_theta_full 1.000
_diffrn_measured_fraction_theta_max 1.000
_diffrn_measurement_device_type 'CCD area detector'
_diffrn_measurement_method 'phi and omega scans'
_diffrn_radiation_monochromator graphite
_diffrn_radiation_source 'fine-focus sealed tube'
_diffrn_radiation_type MoK\a
_diffrn_radiation_wavelength 0.71073
_diffrn_reflns_av_R_equivalents 0.0353
_diffrn_reflns_av_sigmaI/netI 0.0252
_diffrn_reflns_limit_h_max 21
_diffrn_reflns_limit_h_min -21
_diffrn_reflns_limit_k_max 19
_diffrn_reflns_limit_k_min -19
_diffrn_reflns_limit_l_max 19
_diffrn_reflns_limit_l_min -19
_diffrn_reflns_number 46041
_diffrn_reflns_theta_full 27.50
_diffrn_reflns_theta_max 27.50
_diffrn_reflns_theta_min 1.86
_exptl_absorpt_coefficient_mu 0.544
_exptl_absorpt_correction_T_max 0.9681
_exptl_absorpt_correction_T_min 0.8119
_exptl_absorpt_correction_type multi-scan
_exptl_absorpt_process_details sadabs
_exptl_crystal_colour BLUE
_exptl_crystal_density_diffrn 1.356
_exptl_crystal_density_method 'not measured'
_exptl_crystal_description BLOCK
_exptl_crystal_F_000 1516
_exptl_crystal_size_max 0.40
_exptl_crystal_size_mid 0.30
_exptl_crystal_size_min 0.06
_refine_diff_density_max 0.589
_refine_diff_density_min -0.265
_refine_diff_density_rms 0.068
_refine_ls_extinction_method none
_refine_ls_goodness_of_fit_ref 1.138
_refine_ls_hydrogen_treatment mixed
_refine_ls_matrix_type full
_refine_ls_number_parameters 449
_refine_ls_number_reflns 8195
_refine_ls_number_restraints 11
_refine_ls_restrained_S_all 1.143
_refine_ls_R_factor_all 0.0610
_refine_ls_R_factor_gt 0.0536
_refine_ls_shift/su_max 0.001
_refine_ls_shift/su_mean 0.000
_refine_ls_structure_factor_coef Fsqd
_refine_ls_weighting_details 'calc w=1/[\s^2^(Fo^2^)+(0.0594P)^2^+2.1728P] where P=(Fo^2^+2Fc^2^)/3'
_refine_ls_weighting_scheme calc
_refine_ls_wR_factor_gt 0.1276
_refine_ls_wR_factor_ref 0.1321
_reflns_number_gt 7290
_reflns_number_total 8195
_reflns_threshold_expression >2sigma(I)
_cod_data_source_file om2008666_si_002.cif
_cod_data_source_block 6136a
_cod_depositor_comments
;
The following automatic conversions were performed:

'_symmetry_cell_setting' value 'Monoclinic' changed to 'monoclinic'
according to /home/saulius/struct/CIF-dictionaries/cif_core.dic
dictionary named 'cif_core.dic' version 2.4.1 from 2010-06-29.

Automatic conversion script
Id: cif_fix_values 1715 2011-07-08 13:25:40Z adriana 
;
_cod_original_sg_symbol_H-M P2(1)/c
_cod_database_code 4067877

loop_
_symmetry_equiv_pos_as_xyz
'x, y, z'
'-x, y+1/2, -z+1/2'
'-x, -y, -z'
'x, -y-1/2, z-1/2'

loop_
_atom_site_label
_atom_site_type_symbol
_atom_site_fract_x
_atom_site_fract_y
_atom_site_fract_z
_atom_site_U_iso_or_equiv
_atom_site_adp_type
_atom_site_occupancy
_atom_site_symmetry_multiplicity
_atom_site_calc_flag
_atom_site_refinement_flags
_atom_site_disorder_assembly
_atom_site_disorder_group
Cr1 Cr 0.25156(2) 0.64240(2) 0.40927(2) 0.02773(10) Uani 1 1 d . . .
S1 S 0.24729(4) 0.70529(4) 0.26114(4) 0.03846(15) Uani 1 1 d . . .
S2 S 0.39351(3) 0.58663(4) 0.46978(4) 0.03387(14) Uani 1 1 d . . .
B1 B 0.37469(18) 0.54004(19) 0.2419(2) 0.0375(6) Uani 1 1 d . . .
N1 N 0.14658(14) 0.60399(16) 0.11287(15) 0.0435(5) Uani 1 1 d . . .
N2 N 0.27736(13) 0.55376(13) 0.17829(13) 0.0352(4) Uani 1 1 d . . .
N3 N 0.38837(12) 0.40976(13) 0.45637(14) 0.0357(4) Uani 1 1 d . . .
N4 N 0.38062(12) 0.47201(13) 0.32213(14) 0.0344(4) Uani 1 1 d . . .
N5 N 0.19526(12) 0.52736(13) 0.34951(14) 0.0350(4) Uani 1 1 d . . .
C1 C 0.15358(17) 0.73295(18) 0.4248(2) 0.0443(6) Uani 1 1 d . . .
C2 C 0.23464(18) 0.77615(16) 0.45809(19) 0.0420(6) Uani 1 1 d . . .
C3 C 0.29073(17) 0.72901(16) 0.53873(18) 0.0392(5) Uani 1 1 d . . .
C4 C 0.24434(16) 0.65637(16) 0.55444(17) 0.0369(5) Uani 1 1 d . . .
C5 C 0.15978(16) 0.65960(17) 0.48506(19) 0.0403(5) Uani 1 1 d . . .
C6 C 0.0737(2) 0.7626(3) 0.3434(3) 0.0697(10) Uani 1 1 d . . .
H6A H 0.0392 0.7122 0.3133 0.105 Uiso 1 1 calc R . .
H6B H 0.0896 0.7940 0.2962 0.105 Uiso 1 1 calc R . .
H6C H 0.0408 0.8008 0.3685 0.105 Uiso 1 1 calc R . .
C7 C 0.2555(2) 0.85923(18) 0.4182(3) 0.0629(9) Uani 1 1 d . . .
H7A H 0.2481 0.9084 0.4553 0.094 Uiso 1 1 calc R . .
H7B H 0.2173 0.8657 0.3514 0.094 Uiso 1 1 calc R . .
H7C H 0.3144 0.8573 0.4220 0.094 Uiso 1 1 calc R . .
C8 C 0.38108(19) 0.7537(2) 0.5989(2) 0.0542(7) Uani 1 1 d . . .
H8A H 0.4053 0.7878 0.5604 0.081 Uiso 1 1 calc R . .
H8B H 0.4150 0.7013 0.6217 0.081 Uiso 1 1 calc R . .
H8C H 0.3815 0.7882 0.6536 0.081 Uiso 1 1 calc R . .
C9 C 0.2779(2) 0.59113(19) 0.63420(19) 0.0519(7) Uani 1 1 d . . .
H9A H 0.2669 0.6116 0.6900 0.078 Uiso 1 1 calc R . .
H9B H 0.3392 0.5839 0.6511 0.078 Uiso 1 1 calc R . .
H9C H 0.2494 0.5355 0.6132 0.078 Uiso 1 1 calc R . .
C10 C 0.0887(2) 0.5971(2) 0.4784(3) 0.0599(8) Uani 1 1 d . . .
H10A H 0.1126 0.5397 0.4998 0.090 Uiso 1 1 calc R . .
H10B H 0.0487 0.5938 0.4122 0.090 Uiso 1 1 calc R . .
H10C H 0.0589 0.6176 0.5191 0.090 Uiso 1 1 calc R . .
C11 C 0.22464(15) 0.61830(16) 0.18272(16) 0.0342(5) Uani 1 1 d . . .
C12 C 0.15051(19) 0.5283(2) 0.06568(19) 0.0514(7) Uani 1 1 d . . .
H12 H 0.1053 0.5027 0.0145 0.062 Uiso 1 1 calc R . .
C13 C 0.23038(18) 0.49744(19) 0.10571(18) 0.0459(6) Uani 1 1 d . . .
H13 H 0.2511 0.4461 0.0875 0.055 Uiso 1 1 calc R . .
C14 C 0.07115(19) 0.6588(2) 0.0929(2) 0.0602(8) Uani 1 1 d . . .
H14A H 0.0474 0.6498 0.1422 0.090 Uiso 1 1 calc R . .
H14B H 0.0286 0.6436 0.0304 0.090 Uiso 1 1 calc R . .
H14C H 0.0872 0.7197 0.0926 0.090 Uiso 1 1 calc R . .
C15 C 0.38668(13) 0.48715(14) 0.41284(16) 0.0299(4) Uani 1 1 d . . .
C16 C 0.38431(18) 0.34413(17) 0.3929(2) 0.0454(6) Uani 1 1 d . . .
H16 H 0.3851 0.2838 0.4048 0.054 Uiso 1 1 calc R . .
C17 C 0.37896(17) 0.38263(17) 0.31005(19) 0.0433(6) Uani 1 1 d . . .
H17 H 0.3748 0.3534 0.2531 0.052 Uiso 1 1 calc R . .
C18 C 0.39714(18) 0.39758(19) 0.55624(19) 0.0462(6) Uani 1 1 d . . .
H18A H 0.4551 0.4125 0.5985 0.069 Uiso 1 1 calc R . .
H18B H 0.3855 0.3371 0.5664 0.069 Uiso 1 1 calc R . .
H18C H 0.3566 0.4351 0.5703 0.069 Uiso 1 1 calc R . .
C19 C 0.1373(2) 0.38071(19) 0.2642(2) 0.0545(7) Uani 1 1 d . . .
H19A H 0.1044 0.3916 0.1966 0.082 Uiso 1 1 calc R . .
H19B H 0.1009 0.3530 0.2934 0.082 Uiso 1 1 calc R . .
H19C H 0.1853 0.3427 0.2703 0.082 Uiso 1 1 calc R . .
C20 C 0.16920(15) 0.46269(16) 0.31261(17) 0.0358(5) Uani 1 1 d . . .
N1S N 0.0353(3) 0.4919(3) 0.8090(3) 0.1023(12) Uani 1 1 d . . .
C1S C 0.1524(4) 0.4029(4) 0.7812(5) 0.134(2) Uani 1 1 d . . .
H1S1 H 0.1922 0.3826 0.8432 0.202 Uiso 1 1 calc R . .
H1S2 H 0.1828 0.4388 0.7508 0.202 Uiso 1 1 calc R . .
H1S3 H 0.1272 0.3531 0.7404 0.202 Uiso 1 1 calc R . .
C2S C 0.0861(3) 0.4534(3) 0.7949(3) 0.0797(11) Uani 1 1 d . . .
O1S O 0.45060(19) 0.13738(18) 0.46461(19) 0.0520(7) Uani 0.80 1 d PD A 1
C3S C 0.4016(10) 0.1101(10) 0.2971(5) 0.0932(18) Uani 0.80 1 d PD A 1
H3S1 H 0.4071 0.1722 0.2879 0.140 Uiso 0.80 1 calc PR A 1
H3S2 H 0.3518 0.0876 0.2448 0.140 Uiso 0.80 1 calc PR A 1
H3S3 H 0.4527 0.0801 0.2976 0.140 Uiso 0.80 1 calc PR A 1
C4S C 0.3910(5) 0.0954(5) 0.3894(5) 0.117(3) Uani 0.80 1 d PD A 1
H4S1 H 0.3337 0.1152 0.3835 0.141 Uiso 0.80 1 calc PR A 1
H4S2 H 0.3945 0.0326 0.4029 0.141 Uiso 0.80 1 calc PR A 1
C5S C 0.4371(4) 0.1336(4) 0.5542(3) 0.0851(16) Uani 0.80 1 d PD A 1
H5S1 H 0.4276 0.0731 0.5693 0.102 Uiso 0.80 1 calc PR A 1
H5S2 H 0.3868 0.1683 0.5500 0.102 Uiso 0.80 1 calc PR A 1
C6S C 0.5155(3) 0.1694(6) 0.6299(4) 0.089(2) Uani 0.80 1 d PD A 1
H6S1 H 0.5638 0.1313 0.6375 0.134 Uiso 0.80 1 calc PR A 1
H6S2 H 0.5068 0.1729 0.6905 0.134 Uiso 0.80 1 calc PR A 1
H6S3 H 0.5272 0.2272 0.6112 0.134 Uiso 0.80 1 calc PR A 1
O1SA O 0.4097(12) 0.1354(14) 0.4509(13) 0.100 Uiso 0.20 1 d PD B 2
C6SA C 0.486(2) 0.166(2) 0.6158(19) 0.100 Uiso 0.20 1 d PD B 2
H6S4 H 0.5328 0.2032 0.6153 0.150 Uiso 0.20 1 calc PR B 2
H6S5 H 0.5016 0.1387 0.6786 0.150 Uiso 0.20 1 calc PR B 2
H6S6 H 0.4348 0.2007 0.6023 0.150 Uiso 0.20 1 calc PR B 2
C5SA C 0.4710(18) 0.1005(16) 0.5446(14) 0.100 Uiso 0.20 1 d PD B 2
H5S3 H 0.4467 0.0485 0.5631 0.120 Uiso 0.20 1 calc PR B 2
H5S4 H 0.5250 0.0840 0.5381 0.120 Uiso 0.20 1 calc PR B 2
C4SA C 0.4386(19) 0.0781(19) 0.3894(16) 0.100 Uiso 0.20 1 d PD B 2
H4S3 H 0.5012 0.0802 0.4096 0.120 Uiso 0.20 1 calc PR B 2
H4S4 H 0.4212 0.0176 0.3932 0.120 Uiso 0.20 1 calc PR B 2
C3SA C 0.398(4) 0.111(4) 0.2932(18) 0.100 Uiso 0.20 1 d PD B 2
H3S4 H 0.3830 0.0633 0.2478 0.150 Uiso 0.20 1 calc PR B 2
H3S5 H 0.4373 0.1503 0.2786 0.150 Uiso 0.20 1 calc PR B 2
H3S6 H 0.3467 0.1433 0.2882 0.150 Uiso 0.20 1 calc PR B 2
P1 P 0.16270(5) 0.22914(5) 0.02772(6) 0.0515(2) Uani 1 1 d . . .
F1 F 0.08065(17) 0.1990(2) -0.0601(2) 0.0803(9) Uani 0.80 1 d P C 1
F2 F 0.2208(2) 0.2167(3) -0.0357(2) 0.0894(11) Uani 0.80 1 d P C 1
F3 F 0.24495(18) 0.2630(2) 0.1147(2) 0.0838(9) Uani 0.80 1 d P C 1
F4 F 0.1049(2) 0.2422(2) 0.0901(3) 0.0917(11) Uani 0.80 1 d P C 1
F5 F 0.1430(2) 0.32826(19) -0.0069(3) 0.0916(9) Uani 0.80 1 d P C 1
F6 F 0.1841(2) 0.13235(18) 0.0643(3) 0.0991(10) Uani 0.80 1 d P C 1
F1A F 0.1892(10) 0.1376(11) 0.0106(12) 0.100 Uiso 0.20 1 d P C 2
F6A F 0.1320(10) 0.3187(11) 0.0448(11) 0.100 Uiso 0.20 1 d P C 2
F4A F 0.0917(12) 0.2374(11) -0.0794(14) 0.100 Uiso 0.20 1 d P C 2
F2A F 0.2325(12) 0.2233(11) 0.1281(13) 0.100 Uiso 0.20 1 d P C 2
F5A F 0.0968(12) 0.2044(12) 0.0712(13) 0.100 Uiso 0.20 1 d P C 2
F3A F 0.2195(13) 0.2571(11) -0.0207(14) 0.100 Uiso 0.20 1 d P C 2
H19A H 0.4033(18) 0.602(2) 0.274(2) 0.050 Uiso 1 1 d . . .
H19B H 0.4053(18) 0.5109(19) 0.193(2) 0.050 Uiso 1 1 d . . .

loop_
_atom_site_aniso_label
_atom_site_aniso_U_11
_atom_site_aniso_U_22
_atom_site_aniso_U_33
_atom_site_aniso_U_23
_atom_site_aniso_U_13
_atom_site_aniso_U_12
Cr1 0.02845(18) 0.02647(18) 0.02957(19) -0.00166(13) 0.01225(14) 0.00185(13)
S1 0.0493(3) 0.0326(3) 0.0363(3) 0.0051(2) 0.0191(3) 0.0051(2)
S2 0.0289(3) 0.0365(3) 0.0330(3) -0.0069(2) 0.0077(2) 0.0027(2)
B1 0.0398(14) 0.0416(15) 0.0355(13) -0.0010(11) 0.0190(11) 0.0012(12)
N1 0.0390(11) 0.0556(13) 0.0337(10) 0.0084(9) 0.0110(9) -0.0023(10)
N2 0.0422(11) 0.0370(10) 0.0277(9) -0.0009(8) 0.0143(8) -0.0027(8)
N3 0.0312(10) 0.0373(10) 0.0381(10) 0.0032(8) 0.0121(8) 0.0049(8)
N4 0.0360(10) 0.0335(10) 0.0345(10) -0.0035(8) 0.0140(8) 0.0046(8)
N5 0.0336(10) 0.0350(10) 0.0360(10) -0.0008(8) 0.0124(8) -0.0018(8)
C1 0.0443(14) 0.0457(14) 0.0504(15) 0.0031(12) 0.0263(12) 0.0158(11)
C2 0.0584(16) 0.0301(12) 0.0487(14) -0.0031(10) 0.0331(13) 0.0074(11)
C3 0.0479(14) 0.0356(12) 0.0398(13) -0.0123(10) 0.0229(11) 0.0002(10)
C4 0.0465(13) 0.0355(12) 0.0350(12) -0.0044(10) 0.0223(10) 0.0035(10)
C5 0.0407(13) 0.0412(13) 0.0483(14) -0.0032(11) 0.0273(11) 0.0045(10)
C6 0.0564(19) 0.090(3) 0.065(2) 0.0151(18) 0.0240(16) 0.0379(18)
C7 0.100(3) 0.0310(14) 0.077(2) -0.0012(13) 0.056(2) 0.0042(15)
C8 0.0536(16) 0.0563(17) 0.0520(16) -0.0278(14) 0.0188(13) -0.0116(13)
C9 0.074(2) 0.0479(15) 0.0393(14) 0.0021(12) 0.0279(14) 0.0081(14)
C10 0.0517(17) 0.067(2) 0.073(2) -0.0069(16) 0.0377(16) -0.0089(15)
C11 0.0384(12) 0.0381(12) 0.0271(10) 0.0074(9) 0.0132(9) -0.0011(9)
C12 0.0539(16) 0.0623(18) 0.0332(13) -0.0032(12) 0.0106(12) -0.0159(14)
C13 0.0552(16) 0.0492(15) 0.0335(12) -0.0058(11) 0.0165(12) -0.0099(12)
C14 0.0415(15) 0.080(2) 0.0549(17) 0.0163(16) 0.0133(13) 0.0071(14)
C15 0.0222(10) 0.0336(11) 0.0329(11) -0.0007(9) 0.0090(8) 0.0043(8)
C16 0.0495(15) 0.0320(12) 0.0527(15) -0.0017(11) 0.0167(12) 0.0033(11)
C17 0.0506(15) 0.0355(12) 0.0428(14) -0.0074(10) 0.0161(12) 0.0049(11)
C18 0.0489(15) 0.0488(15) 0.0413(14) 0.0095(11) 0.0171(12) 0.0038(12)
C19 0.0646(18) 0.0413(14) 0.0513(16) -0.0078(12) 0.0142(14) -0.0164(13)
C20 0.0346(12) 0.0380(13) 0.0346(11) 0.0023(10) 0.0126(10) -0.0039(10)
N1S 0.095(3) 0.096(3) 0.102(3) -0.002(2) 0.020(2) -0.006(2)
C1S 0.135(5) 0.148(5) 0.145(5) -0.032(4) 0.081(4) -0.009(4)
C2S 0.086(3) 0.079(3) 0.068(2) -0.011(2) 0.021(2) -0.021(2)
O1S 0.0655(16) 0.0455(13) 0.0490(14) 0.0014(11) 0.0259(14) -0.0075(13)
C3S 0.098(4) 0.119(5) 0.059(3) -0.040(3) 0.024(3) -0.019(4)
C4S 0.130(6) 0.104(5) 0.092(4) -0.004(4) 0.012(4) -0.065(5)
C5S 0.104(4) 0.098(4) 0.068(3) 0.020(3) 0.048(3) 0.000(3)
C6S 0.080(4) 0.130(5) 0.053(3) 0.016(3) 0.019(3) 0.015(4)
P1 0.0423(4) 0.0524(4) 0.0578(4) -0.0129(3) 0.0161(3) 0.0026(3)
F1 0.0466(13) 0.107(2) 0.0794(19) -0.0424(18) 0.0137(12) -0.0131(15)
F2 0.0568(15) 0.138(3) 0.0812(19) -0.021(2) 0.0350(14) 0.0072(19)
F3 0.0598(16) 0.089(2) 0.0749(18) -0.0197(17) -0.0078(13) -0.0053(15)
F4 0.085(2) 0.120(3) 0.087(2) -0.0340(19) 0.0520(18) 0.002(2)
F5 0.089(2) 0.0602(16) 0.112(2) 0.0162(17) 0.0225(19) 0.0088(14)
F6 0.127(3) 0.0548(16) 0.130(3) 0.0152(18) 0.064(2) 0.0171(16)

loop_
_atom_type_symbol
_atom_type_description
_atom_type_scat_dispersion_real
_atom_type_scat_dispersion_imag
_atom_type_scat_source
C C 0.0033 0.0016 'International Tables Vol C Tables 4.2.6.8 and 6.1.1.4'
H H 0.0000 0.0000 'International Tables Vol C Tables 4.2.6.8 and 6.1.1.4'
N N 0.0061 0.0033 'International Tables Vol C Tables 4.2.6.8 and 6.1.1.4'
F F 0.0171 0.0103 'International Tables Vol C Tables 4.2.6.8 and 6.1.1.4'
P P 0.1023 0.0942 'International Tables Vol C Tables 4.2.6.8 and 6.1.1.4'
S S 0.1246 0.1234 'International Tables Vol C Tables 4.2.6.8 and 6.1.1.4'
Cr Cr 0.3209 0.6236 'International Tables Vol C Tables 4.2.6.8 and 6.1.1.4'
O O 0.0106 0.0060 'International Tables Vol C Tables 4.2.6.8 and 6.1.1.4'
B B 0.0013 0.0007 'International Tables Vol C Tables 4.2.6.8 and 6.1.1.4'

loop_
_geom_angle_atom_site_label_1
_geom_angle_atom_site_label_2
_geom_angle_atom_site_label_3
_geom_angle
N5 Cr1 C4 109.00(8)
N5 Cr1 C2 147.37(9)
C4 Cr1 C2 62.17(9)
N5 Cr1 C1 110.05(9)
C4 Cr1 C1 61.96(9)
C2 Cr1 C1 37.34(10)
N5 Cr1 C3 146.20(9)
C4 Cr1 C3 37.29(9)
C2 Cr1 C3 37.14(10)
C1 Cr1 C3 62.09(10)
N5 Cr1 C5 91.67(9)
C4 Cr1 C5 36.92(9)
C2 Cr1 C5 62.05(9)
C1 Cr1 C5 37.03(9)
C3 Cr1 C5 61.92(9)
N5 Cr1 S2 95.32(6)
C4 Cr1 S2 94.17(7)
C2 Cr1 S2 115.99(8)
C1 Cr1 S2 149.34(8)
C3 Cr1 S2 87.25(7)
C5 Cr1 S2 129.15(7)
N5 Cr1 S1 95.30(6)
C4 Cr1 S1 150.38(7)
C2 Cr1 S1 88.23(7)
C1 Cr1 S1 94.35(7)
C3 Cr1 S1 117.44(7)
C5 Cr1 S1 129.08(7)
S2 Cr1 S1 100.33(2)
C11 S1 Cr1 104.00(8)
C15 S2 Cr1 104.82(7)
N4 B1 N2 108.0(2)
C11 N1 C12 108.4(2)
C11 N1 C14 125.7(2)
C12 N1 C14 125.9(2)
C11 N2 C13 107.6(2)
C11 N2 B1 128.7(2)
C13 N2 B1 123.7(2)
C15 N3 C16 109.0(2)
C15 N3 C18 125.7(2)
C16 N3 C18 125.3(2)
C15 N4 C17 107.1(2)
C15 N4 B1 128.3(2)
C17 N4 B1 124.6(2)
C20 N5 Cr1 173.9(2)
C5 C1 C2 108.1(2)
C5 C1 C6 125.8(3)
C2 C1 C6 126.1(3)
C5 C1 Cr1 71.94(13)
C2 C1 Cr1 71.31(13)
C6 C1 Cr1 125.0(2)
C3 C2 C1 107.8(2)
C3 C2 C7 126.1(3)
C1 C2 C7 126.0(3)
C3 C2 Cr1 71.68(13)
C1 C2 Cr1 71.35(14)
C7 C2 Cr1 124.93(17)
C2 C3 C4 107.8(2)
C2 C3 C8 125.9(3)
C4 C3 C8 126.3(3)
C2 C3 Cr1 71.18(14)
C4 C3 Cr1 71.10(13)
C8 C3 Cr1 125.30(17)
C5 C4 C3 108.2(2)
C5 C4 C9 125.9(2)
C3 C4 C9 125.8(2)
C5 C4 Cr1 72.03(13)
C3 C4 Cr1 71.62(13)
C9 C4 Cr1 124.84(17)
C4 C5 C1 108.1(2)
C4 C5 C10 125.6(3)
C1 C5 C10 126.3(3)
C4 C5 Cr1 71.05(13)
C1 C5 Cr1 71.03(13)
C10 C5 Cr1 124.71(19)
N2 C11 N1 108.0(2)
N2 C11 S1 128.26(18)
N1 C11 S1 123.74(19)
C13 C12 N1 107.5(2)
C12 C13 N2 108.5(3)
N4 C15 N3 108.42(19)
N4 C15 S2 128.05(18)
N3 C15 S2 123.52(17)
C17 C16 N3 106.6(2)
C16 C17 N4 108.9(2)
N5 C20 C19 178.6(3)
N1S C2S C1S 177.5(6)
C4S O1S C5S 115.4(4)
O1S C4S C3S 113.3(7)
O1S C5S C6S 107.0(4)
C4SA O1SA C5SA 95.7(13)
C6SA C5SA O1SA 108.8(17)
C3SA C4SA O1SA 105.6(18)
F3A P1 F6A 98.2(9)
F3A P1 F1A 84.4(9)
F6A P1 F1A 177.1(9)
F3A P1 F5A 174.8(11)
F6A P1 F5A 78.9(9)
F1A P1 F5A 98.4(9)
F3A P1 F2A 95.7(10)
F6A P1 F2A 94.1(9)
F1A P1 F2A 86.9(9)
F5A P1 F2A 88.9(10)
F3A P1 F6 110.0(7)
F6A P1 F6 147.1(6)
F1A P1 F6 31.5(6)
F5A P1 F6 74.1(7)
F2A P1 F6 67.1(6)
F3A P1 F1 101.7(8)
F6A P1 F1 99.1(6)
F1A P1 F1 79.0(6)
F5A P1 F1 74.6(7)
F2A P1 F1 156.3(6)
F6 P1 F1 91.7(2)
F3A P1 F4 155.3(7)
F6A P1 F4 57.9(6)
F1A P1 F4 119.7(7)
F5A P1 F4 23.5(6)
F2A P1 F4 81.0(7)
F6 P1 F4 91.5(2)
F1 P1 F4 89.47(17)
F3A P1 F3 77.3(8)
F6A P1 F3 79.3(6)
F1A P1 F3 102.7(6)
F5A P1 F3 106.2(7)
F2A P1 F3 25.7(6)
F6 P1 F3 90.37(19)
F1 P1 F3 177.91(19)
F4 P1 F3 90.74(18)
F3A P1 F5 69.9(7)
F6A P1 F5 32.3(6)
F1A P1 F5 149.3(6)
F5A P1 F5 106.1(7)
F2A P1 F5 111.4(6)
F6 P1 F5 178.5(2)
F1 P1 F5 89.80(18)
F4 P1 F5 88.4(2)
F3 P1 F5 88.12(17)
F3A P1 F2 24.3(6)
F6A P1 F2 121.7(7)
F1A P1 F2 60.8(6)
F5A P1 F2 156.8(6)
F2A P1 F2 99.3(7)
F6 P1 F2 89.01(19)
F1 P1 F2 90.44(16)
F4 P1 F2 179.5(2)
F3 P1 F2 89.33(18)
F5 P1 F2 91.1(2)
F3A P1 F4A 82.1(10)
F6A P1 F4A 85.7(9)
F1A P1 F4A 93.4(9)
F5A P1 F4A 93.3(9)
F2A P1 F4A 177.8(9)
F6 P1 F4A 114.1(6)
F1 P1 F4A 25.7(6)
F4 P1 F4A 100.7(7)
F3 P1 F4A 152.4(6)
F5 P1 F4A 67.4(6)
F2 P1 F4A 79.0(7)

loop_
_geom_bond_atom_site_label_1
_geom_bond_atom_site_label_2
_geom_bond_distance
Cr1 N5 2.041(2)
Cr1 C4 2.227(2)
Cr1 C2 2.227(2)
Cr1 C1 2.228(2)
Cr1 C3 2.234(2)
Cr1 C5 2.240(2)
Cr1 S2 2.3716(6)
Cr1 S1 2.3900(7)
S1 C11 1.721(2)
S2 C15 1.728(2)
B1 N4 1.563(3)
B1 N2 1.570(3)
N1 C11 1.356(3)
N1 C12 1.371(4)
N1 C14 1.455(4)
N2 C11 1.344(3)
N2 C13 1.381(3)
N3 C15 1.347(3)
N3 C16 1.366(3)
N3 C18 1.456(3)
N4 C15 1.341(3)
N4 C17 1.379(3)
N5 C20 1.139(3)
C1 C5 1.418(4)
C1 C2 1.426(4)
C1 C6 1.508(4)
C2 C3 1.421(4)
C2 C7 1.500(4)
C3 C4 1.426(4)
C3 C8 1.497(4)
C4 C5 1.414(4)
C4 C9 1.496(4)
C5 C10 1.504(4)
C12 C13 1.335(4)
C16 C17 1.343(4)
C19 C20 1.449(4)
N1S C2S 1.118(6)
C1S C2S 1.430(7)
O1S C4S 1.358(6)
O1S C5S 1.439(5)
C3S C4S 1.472(11)
C5S C6S 1.486(7)
O1SA C4SA 1.476(18)
O1SA C5SA 1.495(17)
C6SA C5SA 1.413(19)
C4SA C3SA 1.437(19)
P1 F3A 1.46(2)
P1 F6A 1.519(16)
P1 F1A 1.520(16)
P1 F5A 1.523(19)
P1 F2A 1.526(19)
P1 F6 1.574(3)
P1 F1 1.578(3)
P1 F4 1.588(3)
P1 F3 1.592(3)
P1 F5 1.598(3)
P1 F2 1.603(3)
P1 F4A 1.608(19)
